data_7225920
loop_
_publ_author_name
'Zhao, He'
'Wang, Yongtao'
'Harrington, Steven'
'Ma, Lei'
'Hu, Shuzhi'
'Wu, Xue'
'Tang, Huan'
'Xue, Mei'
'Wang, Yubin'

_publ_section_title
;
 Remarkable substitution influence on the mechanochromism of cyanostilbene
 derivatives
;
_journal_issue 71
_journal_name_full 'RSC Adv.'
_journal_page_first 66477
_journal_paper_doi 10.1039/C6RA14707K
_journal_volume 6
_journal_year 2016
_chemical_formula_moiety 'C28 H20 N2'
_chemical_formula_sum 'C28 H20 N2'
_chemical_formula_weight 384.46
_chemical_name_systematic
;
 ? 
;
_space_group_crystal_system monoclinic
_space_group_IT_number 14
_space_group_name_Hall '-P 2ybc'
_space_group_name_H-M_alt 'P 1 21/c 1'
_symmetry_space_group_name_Hall '-P 2ybc'
_symmetry_space_group_name_H-M 'P 1 21/c 1'
_atom_sites_solution_hydrogens geom
_audit_creation_date 2016-01-16
_audit_creation_method
;
Olex2 1.2
(compiled 2015.09.30 svn.r3233 for OlexSys, GUI svn.r5103)
;
_audit_update_record
;
2016-04-16 deposited with the CCDC.
2016-07-07 downloaded from the CCDC.
;
_cell_angle_alpha 90
_cell_angle_beta 103.642(4)
_cell_angle_gamma 90
_cell_formula_units_Z 4
_cell_length_a 16.517(4)
_cell_length_b 13.934(3)
_cell_length_c 9.048(2)
_cell_measurement_reflns_used 2958
_cell_measurement_temperature 296(2)
_cell_measurement_theta_max 6.21
_cell_measurement_theta_min 54.77
_cell_volume 2023.6(8)
_computing_cell_refinement 'Bruker SMART'
_computing_data_collection 'Bruker SMART'
_computing_data_reduction 'Bruker SMART'
_computing_molecular_graphics 'Olex2 (Dolomanov et al., 2009)'
_computing_publication_material 'Olex2 (Dolomanov et al., 2009)'
_computing_structure_refinement 'XL (Sheldrick, 2008)'
_computing_structure_solution 'SHELXS-97 (Sheldrick, 1990)'
_diffrn_ambient_temperature 296.15
_diffrn_measured_fraction_theta_full 0.999
_diffrn_measured_fraction_theta_max 0.999
_diffrn_measurement_device_type 'CCD area detector'
_diffrn_measurement_method 'phi and omega scans'
_diffrn_radiation_monochromator graphite
_diffrn_radiation_type MoK\a
_diffrn_radiation_wavelength 0.71073
_diffrn_reflns_av_R_equivalents 0.0602
_diffrn_reflns_av_unetI/netI 0.0592
_diffrn_reflns_Laue_measured_fraction_full 0.999
_diffrn_reflns_Laue_measured_fraction_max 0.999
_diffrn_reflns_limit_h_max 19
_diffrn_reflns_limit_h_min -19
_diffrn_reflns_limit_k_max 16
_diffrn_reflns_limit_k_min -16
_diffrn_reflns_limit_l_max 8
_diffrn_reflns_limit_l_min -10
_diffrn_reflns_number 11762
_diffrn_reflns_point_group_measured_fraction_full 0.999
_diffrn_reflns_point_group_measured_fraction_max 0.999
_diffrn_reflns_theta_full 25.192
_diffrn_reflns_theta_max 25.192
_diffrn_reflns_theta_min 1.269
_exptl_absorpt_coefficient_mu 0.074
_exptl_absorpt_correction_T_max 0.9839
_exptl_absorpt_correction_T_min 0.9803
_exptl_absorpt_correction_type 'Semi-empirical from equivalents'
_exptl_absorpt_process_details 'SADABS; Bruker, 2000'
_exptl_crystal_density_diffrn 1.262
_exptl_crystal_density_method 'not measured'
_exptl_crystal_description block
_exptl_crystal_F_000 808
_exptl_crystal_size_max 0.27
_exptl_crystal_size_mid 0.25
_exptl_crystal_size_min 0.22
_refine_diff_density_max 0.213
_refine_diff_density_min -0.149
_refine_diff_density_rms 0.039
_refine_ls_extinction_coef 0.0096(14)
_refine_ls_extinction_expression Fc^*^=kFc[1+0.001xFc^2^\l^3^/sin(2\q)]^-1/4^
_refine_ls_extinction_method 'SHELXL-2014/7 (Sheldrick 2014'
_refine_ls_goodness_of_fit_ref 0.954
_refine_ls_hydrogen_treatment constr
_refine_ls_matrix_type full
_refine_ls_number_parameters 273
_refine_ls_number_reflns 3637
_refine_ls_number_restraints 0
_refine_ls_restrained_S_all 0.954
_refine_ls_R_factor_all 0.1029
_refine_ls_R_factor_gt 0.0516
_refine_ls_shift/su_max 0.000
_refine_ls_shift/su_mean 0.000
_refine_ls_structure_factor_coef Fsqd
_refine_ls_weighting_details 'w=1/[\s^2^(Fo^2^)+(0.0659P)^2^] where P=(Fo^2^+2Fc^2^)/3'
_refine_ls_weighting_scheme calc
_refine_ls_wR_factor_gt 0.1164
_refine_ls_wR_factor_ref 0.1429
_reflns_Friedel_coverage 0.000
_reflns_number_gt 2062
_reflns_number_total 3637
_reflns_threshold_expression 'I > 2\s(I)'
_cod_data_source_file c6ra14707k2.cif
_cod_data_source_block c
_cod_original_cell_volume 2023.7(8)
_cod_database_code 7225920
_shelx_space_group_comment
;
The symmetry employed for this shelxl refinement is uniquely defined
by the following loop, which should always be used as a source of
symmetry information in preference to the above space-group names.
They are only intended as comments.
;
_shelx_estimated_absorpt_t_max 0.984
_shelx_estimated_absorpt_t_min 0.980
_olex2_refinement_description
;
1. Fixed Uiso
 At 1.2 times of:
  All C(H) groups
 At 1.5 times of:
  All C(H,H,H) groups
2.a Aromatic/amide H refined with riding coordinates:
 C2(H2), C3(H3), C5(H5), C8(H8), C9(H9), C10(H10), C11(H11), C16(H16),
 C17(H17), C19(H19), C20(H20), C22(H22), C24(H24), C25(H25), C26(H26), C27(H27),
  C28(H28)
2.b Idealised Me refined as rotating group:
 C21(H21A,H21B,H21C)
;
_shelx_shelxl_version_number 2014/7
_olex2_submission_special_instructions 'No special instructions were received'

loop_
_space_group_symop_operation_xyz
'x, y, z'
'-x, y+1/2, -z+1/2'
'-x, -y, -z'
'x, -y-1/2, z-1/2'

loop_
_atom_site_label
_atom_site_type_symbol
_atom_site_fract_x
_atom_site_fract_y
_atom_site_fract_z
_atom_site_U_iso_or_equiv
_atom_site_adp_type
_atom_site_occupancy
_atom_site_site_symmetry_order
_atom_site_calc_flag
_atom_site_refinement_flags_posn
C1 C 0.26417(13) 0.80336(16) 1.1092(3) 0.0429(6) Uani 1 1 d .
C2 C 0.23537(14) 0.72663(17) 1.0141(3) 0.0487(6) Uani 1 1 d .
H2 H 0.2638 0.6685 1.0248 0.058 Uiso 1 1 calc R
C3 C 0.16332(14) 0.73943(16) 0.9031(3) 0.0488(6) Uani 1 1 d .
H3 H 0.1438 0.6889 0.8373 0.059 Uiso 1 1 calc R
C4 C 0.11765(13) 0.82604(16) 0.8849(3) 0.0457(6) Uani 1 1 d .
C5 C 0.14707(14) 0.90133(16) 0.9844(3) 0.0468(6) Uani 1 1 d .
H5 H 0.1179 0.9590 0.9753 0.056 Uiso 1 1 calc R
C6 C 0.21972(14) 0.89056(16) 1.0971(3) 0.0441(6) Uani 1 1 d .
C7 C 0.26527(14) 0.95304(16) 1.2147(3) 0.0457(6) Uani 1 1 d .
C8 C 0.25036(16) 1.04406(18) 1.2651(3) 0.0561(7) Uani 1 1 d .
H8 H 0.2038 1.0787 1.2150 0.067 Uiso 1 1 calc R
C9 C 0.30497(17) 1.0825(2) 1.3895(3) 0.0631(8) Uani 1 1 d .
H9 H 0.2954 1.1436 1.4231 0.076 Uiso 1 1 calc R
C10 C 0.37431(17) 1.0310(2) 1.4655(3) 0.0631(8) Uani 1 1 d .
H10 H 0.4102 1.0581 1.5501 0.076 Uiso 1 1 calc R
C11 C 0.39122(15) 0.94083(19) 1.4189(3) 0.0559(7) Uani 1 1 d .
H11 H 0.4378 0.9066 1.4701 0.067 Uiso 1 1 calc R
C12 C 0.33590(14) 0.90265(17) 1.2921(3) 0.0470(6) Uani 1 1 d .
C13 C -0.00099(15) 0.99542(19) 0.7727(3) 0.0515(7) Uani 1 1 d .
C14 C -0.00788(14) 0.90215(16) 0.7012(3) 0.0464(6) Uani 1 1 d .
C15 C -0.07557(14) 0.89547(17) 0.5599(3) 0.0479(6) Uani 1 1 d .
C16 C -0.09970(17) 0.80831(19) 0.4893(4) 0.0720(9) Uani 1 1 d .
H16 H -0.0746 0.7519 0.5322 0.086 Uiso 1 1 calc R
C17 C -0.16085(18) 0.8048(2) 0.3555(4) 0.0780(9) Uani 1 1 d .
H17 H -0.1755 0.7454 0.3102 0.094 Uiso 1 1 calc R
C18 C -0.20080(15) 0.8852(2) 0.2867(3) 0.0594(7) Uani 1 1 d .
C19 C -0.17677(15) 0.97117(19) 0.3573(3) 0.0563(7) Uani 1 1 d .
H19 H -0.2023 1.0273 0.3141 0.068 Uiso 1 1 calc R
C20 C -0.11552(14) 0.97667(18) 0.4912(3) 0.0524(7) Uani 1 1 d .
H20 H -0.1010 1.0363 0.5358 0.063 Uiso 1 1 calc R
C21 C -0.26746(18) 0.8793(2) 0.1408(4) 0.0853(10) Uani 1 1 d .
H21A H -0.2754 0.9414 0.0938 0.128 Uiso 1 1 calc GR
H21B H -0.3187 0.8581 0.1626 0.128 Uiso 1 1 calc GR
H21C H -0.2507 0.8345 0.0730 0.128 Uiso 1 1 calc GR
C22 C 0.04519(14) 0.83034(17) 0.7569(3) 0.0504(6) Uani 1 1 d .
H22 H 0.0334 0.7729 0.7038 0.061 Uiso 1 1 calc R
C23 C 0.40066(15) 0.74227(18) 1.2663(3) 0.0510(6) Uani 1 1 d .
C24 C 0.38527(16) 0.65279(19) 1.3154(3) 0.0604(7) Uani 1 1 d .
H24 H 0.3322 0.6368 1.3257 0.072 Uiso 1 1 calc R
C25 C 0.44914(19) 0.5860(2) 1.3497(3) 0.0740(9) Uani 1 1 d .
H25 H 0.4387 0.5248 1.3817 0.089 Uiso 1 1 calc R
C26 C 0.5279(2) 0.6100(3) 1.3365(4) 0.0797(10) Uani 1 1 d .
H26 H 0.5705 0.5650 1.3590 0.096 Uiso 1 1 calc R
C27 C 0.54338(18) 0.7001(3) 1.2905(4) 0.0823(10) Uani 1 1 d .
H27 H 0.5970 0.7168 1.2842 0.099 Uiso 1 1 calc R
C28 C 0.47986(16) 0.7664(2) 1.2532(4) 0.0686(8) Uani 1 1 d .
H28 H 0.4903 0.8272 1.2193 0.082 Uiso 1 1 calc R
N1 N 0.33539(11) 0.81122(13) 1.2269(2) 0.0498(5) Uani 1 1 d .
N2 N 0.00182(14) 1.07064(17) 0.8256(3) 0.0675(7) Uani 1 1 d .

loop_
_atom_site_aniso_label
_atom_site_aniso_U_11
_atom_site_aniso_U_22
_atom_site_aniso_U_33
_atom_site_aniso_U_23
_atom_site_aniso_U_13
_atom_site_aniso_U_12
C1 0.0411(13) 0.0450(14) 0.0427(15) 0.0034(11) 0.0102(11) 0.0034(11)
C2 0.0515(15) 0.0399(14) 0.0530(16) 0.0006(12) 0.0086(13) 0.0081(11)
C3 0.0516(15) 0.0436(14) 0.0487(16) -0.0037(12) 0.0071(12) 0.0042(11)
C4 0.0459(14) 0.0421(14) 0.0487(16) 0.0020(12) 0.0106(12) 0.0005(11)
C5 0.0472(14) 0.0406(14) 0.0512(16) 0.0035(12) 0.0087(12) 0.0044(11)
C6 0.0452(14) 0.0414(13) 0.0463(15) 0.0036(11) 0.0124(12) 0.0036(11)
C7 0.0482(14) 0.0411(14) 0.0478(16) 0.0035(12) 0.0112(12) -0.0009(11)
C8 0.0584(16) 0.0498(16) 0.0589(18) -0.0007(13) 0.0114(14) 0.0003(13)
C9 0.0721(19) 0.0547(17) 0.063(2) -0.0101(14) 0.0162(16) -0.0081(15)
C10 0.0620(18) 0.0659(19) 0.0597(19) -0.0073(15) 0.0109(15) -0.0131(14)
C11 0.0506(15) 0.0581(17) 0.0558(18) 0.0027(14) 0.0064(13) -0.0041(12)
C12 0.0467(14) 0.0483(15) 0.0463(15) 0.0034(12) 0.0118(12) -0.0056(11)
C13 0.0476(15) 0.0510(16) 0.0533(17) 0.0042(13) 0.0065(12) 0.0084(12)
C14 0.0456(14) 0.0432(14) 0.0501(16) 0.0035(12) 0.0107(12) -0.0022(11)
C15 0.0463(14) 0.0449(14) 0.0517(16) 0.0032(12) 0.0099(12) -0.0009(11)
C16 0.0738(19) 0.0454(17) 0.081(2) 0.0071(15) -0.0142(16) -0.0004(14)
C17 0.084(2) 0.0548(18) 0.076(2) 0.0005(16) -0.0188(17) -0.0101(16)
C18 0.0570(17) 0.0617(18) 0.0534(18) 0.0100(14) 0.0010(13) -0.0036(14)
C19 0.0553(16) 0.0560(17) 0.0547(18) 0.0095(14) 0.0072(14) 0.0068(13)
C20 0.0525(15) 0.0470(15) 0.0560(18) 0.0024(13) 0.0098(13) 0.0032(12)
C21 0.085(2) 0.085(2) 0.070(2) 0.0070(18) -0.0138(17) -0.0113(18)
C22 0.0506(15) 0.0424(14) 0.0550(17) -0.0003(12) 0.0058(12) -0.0003(12)
C23 0.0474(15) 0.0542(16) 0.0484(16) -0.0008(13) 0.0054(12) 0.0078(12)
C24 0.0579(16) 0.0619(18) 0.0571(18) 0.0045(14) 0.0052(13) 0.0075(14)
C25 0.084(2) 0.0615(19) 0.065(2) 0.0059(15) -0.0055(17) 0.0229(16)
C26 0.066(2) 0.093(3) 0.070(2) -0.0080(19) -0.0032(16) 0.0329(18)
C27 0.0509(18) 0.099(3) 0.094(3) -0.008(2) 0.0111(16) 0.0137(18)
C28 0.0517(17) 0.074(2) 0.081(2) 0.0013(17) 0.0176(15) 0.0050(14)
N1 0.0456(12) 0.0473(12) 0.0533(14) 0.0003(10) 0.0051(10) 0.0066(10)
N2 0.0726(16) 0.0587(15) 0.0670(17) -0.0051(13) 0.0079(12) 0.0126(12)

loop_
_atom_type_symbol
_atom_type_description
_atom_type_scat_dispersion_real
_atom_type_scat_dispersion_imag
_atom_type_scat_source
C C 0.0033 0.0016 'International Tables Vol C Tables 4.2.6.8 and 6.1.1.4'
H H 0.0000 0.0000 'International Tables Vol C Tables 4.2.6.8 and 6.1.1.4'
N N 0.0061 0.0033 'International Tables Vol C Tables 4.2.6.8 and 6.1.1.4'

loop_
_geom_angle_atom_site_label_1
_geom_angle_atom_site_label_2
_geom_angle_atom_site_label_3
_geom_angle
C2 C1 C6 121.4(2)
C2 C1 N1 129.8(2)
N1 C1 C6 108.8(2)
C1 C2 H2 121.2
C3 C2 C1 117.7(2)
C3 C2 H2 121.2
C2 C3 H3 118.6
C2 C3 C4 122.9(2)
C4 C3 H3 118.6
C3 C4 C22 116.4(2)
C5 C4 C3 118.2(2)
C5 C4 C22 125.4(2)
C4 C5 H5 119.9
C6 C5 C4 120.2(2)
C6 C5 H5 119.9
C1 C6 C7 106.9(2)
C5 C6 C1 119.6(2)
C5 C6 C7 133.4(2)
C8 C7 C6 133.7(2)
C8 C7 C12 119.0(2)
C12 C7 C6 107.1(2)
C7 C8 H8 120.3
C9 C8 C7 119.4(3)
C9 C8 H8 120.3
C8 C9 H9 119.7
C8 C9 C10 120.6(3)
C10 C9 H9 119.7
C9 C10 H10 119.2
C11 C10 C9 121.6(3)
C11 C10 H10 119.2
C10 C11 H11 121.3
C10 C11 C12 117.4(3)
C12 C11 H11 121.3
C7 C12 N1 108.9(2)
C11 C12 C7 121.9(2)
C11 C12 N1 129.1(2)
N2 C13 C14 177.4(3)
C13 C14 C15 113.9(2)
C22 C14 C13 121.7(2)
C22 C14 C15 124.4(2)
C16 C15 C14 121.8(2)
C20 C15 C14 121.1(2)
C20 C15 C16 117.1(2)
C15 C16 H16 119.8
C17 C16 C15 120.4(3)
C17 C16 H16 119.8
C16 C17 H17 118.6
C18 C17 C16 122.8(3)
C18 C17 H17 118.6
C17 C18 C21 121.7(3)
C19 C18 C17 116.5(2)
C19 C18 C21 121.8(3)
C18 C19 H19 119.1
C18 C19 C20 121.8(2)
C20 C19 H19 119.1
C15 C20 C19 121.4(2)
C15 C20 H20 119.3
C19 C20 H20 119.3
C18 C21 H21A 109.5
C18 C21 H21B 109.5
C18 C21 H21C 109.5
H21A C21 H21B 109.5
H21A C21 H21C 109.5
H21B C21 H21C 109.5
C4 C22 H22 114.1
C14 C22 C4 131.9(2)
C14 C22 H22 114.1
C24 C23 C28 120.1(2)
C24 C23 N1 120.5(2)
C28 C23 N1 119.3(2)
C23 C24 H24 120.2
C23 C24 C25 119.7(3)
C25 C24 H24 120.2
C24 C25 H25 119.9
C26 C25 C24 120.2(3)
C26 C25 H25 119.9
C25 C26 H26 120.0
C27 C26 C25 120.0(3)
C27 C26 H26 120.0
C26 C27 H27 119.9
C26 C27 C28 120.3(3)
C28 C27 H27 119.9
C23 C28 H28 120.1
C27 C28 C23 119.8(3)
C27 C28 H28 120.1
C1 N1 C12 108.25(18)
C1 N1 C23 126.2(2)
C12 N1 C23 125.3(2)

loop_
_geom_bond_atom_site_label_1
_geom_bond_atom_site_label_2
_geom_bond_distance
C1 C2 1.385(3)
C1 C6 1.410(3)
C1 N1 1.393(3)
C2 H2 0.9300
C2 C3 1.376(3)
C3 H3 0.9300
C3 C4 1.412(3)
C4 C5 1.393(3)
C4 C22 1.457(3)
C5 H5 0.9300
C5 C6 1.387(3)
C6 C7 1.442(3)
C7 C8 1.389(3)
C7 C12 1.400(3)
C8 H8 0.9300
C8 C9 1.374(4)
C9 H9 0.9300
C9 C10 1.389(4)
C10 H10 0.9300
C10 C11 1.374(4)
C11 H11 0.9300
C11 C12 1.393(3)
C12 N1 1.403(3)
C13 C14 1.444(3)
C13 N2 1.148(3)
C14 C15 1.490(3)
C14 C22 1.347(3)
C15 C16 1.387(3)
C15 C20 1.381(3)
C16 H16 0.9300
C16 C17 1.382(4)
C17 H17 0.9300
C17 C18 1.373(4)
C18 C19 1.372(4)
C18 C21 1.509(4)
C19 H19 0.9300
C19 C20 1.385(3)
C20 H20 0.9300
C21 H21A 0.9600
C21 H21B 0.9600
C21 H21C 0.9600
C22 H22 0.9300
C23 C24 1.367(3)
C23 C28 1.383(3)
C23 N1 1.425(3)
C24 H24 0.9300
C24 C25 1.386(3)
C25 H25 0.9300
C25 C26 1.375(4)
C26 H26 0.9300
C26 C27 1.366(4)
C27 H27 0.9300
C27 C28 1.379(4)
C28 H28 0.9300

loop_
_geom_torsion_atom_site_label_1
_geom_torsion_atom_site_label_2
_geom_torsion_atom_site_label_3
_geom_torsion_atom_site_label_4
_geom_torsion
C1 C2 C3 C4 -1.1(4)
C1 C6 C7 C8 -175.3(3)
C1 C6 C7 C12 0.9(3)
C2 C1 C6 C5 -2.2(3)
C2 C1 C6 C7 178.3(2)
C2 C1 N1 C12 -178.4(2)
C2 C1 N1 C23 6.9(4)
C2 C3 C4 C5 -0.3(4)
C2 C3 C4 C22 176.7(2)
C3 C4 C5 C6 0.5(3)
C3 C4 C22 C14 -175.0(2)
C4 C5 C6 C1 0.7(3)
C4 C5 C6 C7 -179.9(2)
C5 C4 C22 C14 1.6(4)
C5 C6 C7 C8 5.3(5)
C5 C6 C7 C12 -178.5(2)
C6 C1 C2 C3 2.4(3)
C6 C1 N1 C12 1.1(3)
C6 C1 N1 C23 -173.6(2)
C6 C7 C8 C9 175.8(3)
C6 C7 C12 C11 -176.3(2)
C6 C7 C12 N1 -0.3(3)
C7 C8 C9 C10 -0.5(4)
C7 C12 N1 C1 -0.5(3)
C7 C12 N1 C23 174.3(2)
C8 C7 C12 C11 0.6(4)
C8 C7 C12 N1 176.6(2)
C8 C9 C10 C11 0.6(4)
C9 C10 C11 C12 -0.1(4)
C10 C11 C12 C7 -0.5(4)
C10 C11 C12 N1 -175.6(2)
C11 C12 N1 C1 175.2(2)
C11 C12 N1 C23 -10.1(4)
C12 C7 C8 C9 -0.1(4)
C13 C14 C15 C16 -169.9(2)
C13 C14 C15 C20 11.9(3)
C13 C14 C22 C4 -2.3(4)
C14 C15 C16 C17 -177.9(3)
C14 C15 C20 C19 178.0(2)
C15 C14 C22 C4 174.9(2)
C15 C16 C17 C18 -0.4(5)
C16 C15 C20 C19 -0.2(4)
C16 C17 C18 C19 0.3(5)
C16 C17 C18 C21 -179.9(3)
C17 C18 C19 C20 -0.1(4)
C18 C19 C20 C15 0.1(4)
C20 C15 C16 C17 0.4(4)
C21 C18 C19 C20 -179.9(3)
C22 C4 C5 C6 -176.2(2)
C22 C14 C15 C16 12.6(4)
C22 C14 C15 C20 -165.6(2)
C23 C24 C25 C26 1.0(4)
C24 C23 C28 C27 -0.3(4)
C24 C23 N1 C1 -63.4(3)
C24 C23 N1 C12 122.8(3)
C24 C25 C26 C27 0.4(5)
C25 C26 C27 C28 -1.7(5)
C26 C27 C28 C23 1.7(5)
C28 C23 C24 C25 -1.0(4)
C28 C23 N1 C1 116.1(3)
C28 C23 N1 C12 -57.7(3)
N1 C1 C2 C3 -178.2(2)
N1 C1 C6 C5 178.3(2)
N1 C1 C6 C7 -1.2(3)
N1 C23 C24 C25 178.5(2)
N1 C23 C28 C27 -179.8(3)
